data_2218527
loop_
_publ_author_name
'Zheng, Chong'
'Canseco-Melchor, Graciela'
'Maguire, John A.'
'Hosmane, Narayan S.'

_publ_section_title
'[\h^5^-2,3-Bis(trimethylsilyl)-2,3-dicarba-<i>nido</i>-hexaborane(2{-})]chlorido(<i>N</i>,<i>N</i>,<i>N</i>',<i>N</i>'-tetramethylethylenediamine)dysprosium(III)'
_journal_coeditor_code SI2081
_journal_issue 6
_journal_name_full 'Acta Crystallographica Section E'
_journal_page_first m799
_journal_paper_doi 10.1107/S1600536808013615
_journal_volume 64
_journal_year 2008
_chemical_formula_iupac '[Dy (C8 H22 B4 Si2) Cl (C6 H16 N2)]2'
_chemical_formula_moiety 'C28 H76 B8 Cl2 Dy2 N4 Si4'
_chemical_formula_sum 'C28 H76 B8 Cl2 Dy2 N4 Si4'
_chemical_formula_weight 1063.68
_chemical_name_systematic
;
[\h^5^-2,3-Bis(trimethylsilyl)-2,3-dicarba-<i>nido</i>-
hexaborane(2-)]chlorido(N,N,N',N'-tetramethylethylenediamine)dysprosium(III)
;
_space_group_IT_number 14
_symmetry_cell_setting monoclinic
_symmetry_space_group_name_Hall '-P 2yn'
_symmetry_space_group_name_H-M 'P 1 21/n 1'
_atom_sites_solution_hydrogens geom
_atom_sites_solution_primary direct
_atom_sites_solution_secondary difmap
_cell_angle_alpha 90.00
_cell_angle_beta 92.7700(10)
_cell_angle_gamma 90.00
_cell_formula_units_Z 2
_cell_length_a 11.4467(8)
_cell_length_b 14.8624(10)
_cell_length_c 13.8615(9)
_cell_measurement_reflns_used 562
_cell_measurement_temperature 293(2)
_cell_measurement_theta_max 14
_cell_measurement_theta_min -14
_cell_volume 2355.4(3)
_computing_cell_refinement 'SMART and SAINT (Bruker, 2003)'
_computing_data_collection 'SMART (Bruker, 2003)'
_computing_data_reduction 'SAINT (Bruker, 2003)'
_computing_molecular_graphics 'SHELXTL (Sheldrick, 2008)'
_computing_publication_material 'SHELXTL (Sheldrick, 2008)'
_computing_structure_refinement 'SHELXTL (Sheldrick, 2008)'
_computing_structure_solution 'SIR97 (Altomare <i>et al.</i>,  1999)'
_diffrn_ambient_temperature 293(2)
_diffrn_detector_area_resol_mean 0
_diffrn_measured_fraction_theta_full 1.000
_diffrn_measured_fraction_theta_max 1.000
_diffrn_measurement_device_type 'Bruker SMART CCD PLATFORM'
_diffrn_measurement_method '\w scans'
_diffrn_radiation_monochromator graphite
_diffrn_radiation_source 'fine-focus sealed tube'
_diffrn_radiation_type MoK\a
_diffrn_radiation_wavelength 0.71073
_diffrn_reflns_av_R_equivalents 0.0188
_diffrn_reflns_av_sigmaI/netI 0.0142
_diffrn_reflns_limit_h_max 13
_diffrn_reflns_limit_h_min -13
_diffrn_reflns_limit_k_max 17
_diffrn_reflns_limit_k_min -17
_diffrn_reflns_limit_l_max 16
_diffrn_reflns_limit_l_min -16
_diffrn_reflns_number 17271
_diffrn_reflns_theta_full 25.00
_diffrn_reflns_theta_max 25.00
_diffrn_reflns_theta_min 2.01
_diffrn_standards_decay_% 0
_diffrn_standards_interval_count 0
_diffrn_standards_interval_time 0
_diffrn_standards_number 0
_exptl_absorpt_coefficient_mu 3.388
_exptl_absorpt_correction_T_max 0.3618
_exptl_absorpt_correction_T_min 0.2573
_exptl_absorpt_correction_type multi-scan
_exptl_absorpt_process_details 'SADABS (Sheldrick, 2006)'
_exptl_crystal_colour colorless
_exptl_crystal_density_diffrn 1.500
_exptl_crystal_density_method 'not measured'
_exptl_crystal_description column
_exptl_crystal_F_000 1068
_exptl_crystal_size_max 0.80
_exptl_crystal_size_mid 0.30
_exptl_crystal_size_min 0.30
_refine_diff_density_max 0.637
_refine_diff_density_min -0.612
_refine_ls_extinction_method none
_refine_ls_goodness_of_fit_ref 1.441
_refine_ls_hydrogen_treatment mixed
_refine_ls_matrix_type full
_refine_ls_number_parameters 231
_refine_ls_number_reflns 4151
_refine_ls_number_restraints 0
_refine_ls_restrained_S_all 1.441
_refine_ls_R_factor_all 0.0237
_refine_ls_R_factor_gt 0.0235
_refine_ls_shift/su_max 0.013
_refine_ls_shift/su_mean 0.000
_refine_ls_structure_factor_coef Fsqd
_refine_ls_weighting_details 'w=1/[\s^2^(Fo^2^)+3.9928P] where P=(Fo^2^+2Fc^2^)/3'
_refine_ls_weighting_scheme calc
_refine_ls_wR_factor_gt 0.0502
_refine_ls_wR_factor_ref 0.0503
_reflns_number_gt 4142
_reflns_number_total 4151
_reflns_threshold_expression >2sigma(I)
_cod_data_source_file si2081.cif
_cod_data_source_block I
_cod_depositor_comments
;

2019-10-18
Z value and formula fixed to values more according to usual
chemical conventions.                 miguel
;
_cod_original_formula_weight 531.84
_cod_original_formula_moiety 'C14 H38 B4 Cl1 Dy1 N2 Si2'
_cod_original_formula_iupac '[Dy (C8 H22 B4 Si2) Cl (C6 H16 N2)]'
_cod_original_formula_units_Z 4
_cod_original_sg_symbol_H-M 'P 21/n'
_cod_original_formula_sum 'C14 H38 B4 Cl1 Dy1 N2 Si2'
_cod_database_code 2218527
_cod_database_fobs_code 2218527

loop_
_symmetry_equiv_pos_as_xyz
'x, y, z'
'-x+1/2, y+1/2, -z+1/2'
'-x, -y, -z'
'x-1/2, -y-1/2, z-1/2'

loop_
_atom_site_type_symbol
_atom_site_label
_atom_site_fract_x
_atom_site_fract_y
_atom_site_fract_z
_atom_site_U_iso_or_equiv
_atom_site_adp_type
_atom_site_calc_flag
_atom_site_refinement_flags
_atom_site_occupancy
Dy Dy 0.584689(12) 0.954047(10) 0.626856(11) 0.02053(6) Uani d . 1
Cl Cl 0.65147(8) 0.79787(6) 0.69040(8) 0.0406(2) Uani d . 1
Si Si1 0.37951(8) 0.73248(6) 0.55959(7) 0.0268(2) Uani d . 1
Si Si2 0.31576(8) 0.84186(6) 0.80092(7) 0.0269(2) Uani d . 1
C C1 0.3894(3) 0.8543(2) 0.5966(2) 0.0205(6) Uani d . 1
C C2 0.3757(3) 0.8993(2) 0.6921(2) 0.0221(7) Uani d . 1
B B3 0.3682(3) 1.0040(3) 0.6794(3) 0.0249(8) Uani d . 1
H H3 0.3640 1.0465 0.7285 0.030 Uiso calc R 1
B B4 0.3693(3) 1.0245(2) 0.5630(3) 0.0233(8) Uani d . 1
H H4 0.3622 1.0799 0.5320 0.028 Uiso calc R 1
B B5 0.3862(3) 0.9239(2) 0.5134(3) 0.0217(7) Uani d . 1
H H5 0.3926 0.9117 0.4481 0.026 Uiso calc R 1
B B6 0.2804(3) 0.9338(3) 0.6029(3) 0.0239(8) Uani d . 1
C C7 0.4863(4) 0.7136(3) 0.4645(3) 0.0501(11) Uani d . 1
H H7A 0.4791 0.6531 0.4410 0.075 Uiso calc R 1
H H7B 0.5642 0.7232 0.4914 0.075 Uiso calc R 1
H H7C 0.4707 0.7550 0.4123 0.075 Uiso calc R 1
C C8 0.2302(4) 0.7083(3) 0.5048(3) 0.0472(11) Uani d . 1
H H8A 0.1723 0.7344 0.5441 0.071 Uiso calc R 1
H H8B 0.2185 0.6444 0.5012 0.071 Uiso calc R 1
H H8C 0.2230 0.7336 0.4411 0.071 Uiso calc R 1
C C9 0.4155(3) 0.6475(2) 0.6554(3) 0.0380(9) Uani d . 1
H H9A 0.3536 0.6453 0.6996 0.057 Uiso calc R 1
H H9B 0.4873 0.6639 0.6896 0.057 Uiso calc R 1
H H9C 0.4242 0.5894 0.6262 0.057 Uiso calc R 1
C C10 0.1876(3) 0.7697(3) 0.7643(3) 0.0372(9) Uani d . 1
H H10A 0.1693 0.7311 0.8170 0.056 Uiso calc R 1
H H10B 0.2062 0.7338 0.7095 0.056 Uiso calc R 1
H H10C 0.1214 0.8072 0.7474 0.056 Uiso calc R 1
C C11 0.4250(4) 0.7748(3) 0.8752(3) 0.0450(10) Uani d . 1
H H11A 0.4679 0.8139 0.9191 0.068 Uiso calc R 1
H H11B 0.4780 0.7458 0.8335 0.068 Uiso calc R 1
H H11C 0.3850 0.7300 0.9112 0.068 Uiso calc R 1
C C12 0.2567(4) 0.9287(3) 0.8824(3) 0.0436(10) Uani d . 1
H H12A 0.3179 0.9698 0.9023 0.065 Uiso calc R 1
H H12B 0.2270 0.9000 0.9382 0.065 Uiso calc R 1
H H12C 0.1947 0.9611 0.8487 0.065 Uiso calc R 1
N N1 0.6388(3) 1.0410(2) 0.7853(2) 0.0323(7) Uani d . 1
C C13 0.7672(3) 1.0466(3) 0.8066(3) 0.0430(10) Uani d . 1
H H13A 0.7826 1.0429 0.8760 0.052 Uiso calc R 1
H H13B 0.7950 1.1046 0.7854 0.052 Uiso calc R 1
C C14 0.8344(3) 0.9737(3) 0.7587(3) 0.0367(9) Uani d . 1
H H14A 0.9169 0.9798 0.7768 0.044 Uiso calc R 1
H H14B 0.8086 0.9155 0.7812 0.044 Uiso calc R 1
N N2 0.8178(3) 0.9778(2) 0.6525(2) 0.0345(7) Uani d . 1
C C15 0.5868(4) 0.9852(3) 0.8603(3) 0.0442(10) Uani d . 1
H H15A 0.6170 0.9250 0.8572 0.066 Uiso calc R 1
H H15B 0.5034 0.9840 0.8496 0.066 Uiso calc R 1
H H15C 0.6064 1.0102 0.9229 0.066 Uiso calc R 1
C C16 0.5897(4) 1.1327(3) 0.7910(3) 0.0464(10) Uani d . 1
H H16A 0.6069 1.1570 0.8543 0.070 Uiso calc R 1
H H16B 0.5064 1.1303 0.7788 0.070 Uiso calc R 1
H H16C 0.6237 1.1704 0.7436 0.070 Uiso calc R 1
C C17 0.8846(3) 0.9040(3) 0.6097(4) 0.0554(12) Uani d . 1
H H17A 0.9663 0.9113 0.6268 0.083 Uiso calc R 1
H H17B 0.8727 0.9054 0.5407 0.083 Uiso calc R 1
H H17C 0.8581 0.8474 0.6338 0.083 Uiso calc R 1
C C18 0.8693(4) 1.0633(3) 0.6189(3) 0.0517(12) Uani d . 1
H H18A 0.9477 1.0692 0.6460 0.078 Uiso calc R 1
H H18B 0.8230 1.1130 0.6392 0.078 Uiso calc R 1
H H18C 0.8706 1.0628 0.5497 0.078 Uiso calc R 1
H H6 0.191(3) 0.916(2) 0.600(3) 0.029(9) Uiso d . 1

loop_
_atom_site_aniso_label
_atom_site_aniso_U_11
_atom_site_aniso_U_22
_atom_site_aniso_U_33
_atom_site_aniso_U_12
_atom_site_aniso_U_13
_atom_site_aniso_U_23
Dy 0.01951(8) 0.01862(9) 0.02317(9) -0.00146(6) -0.00200(6) 0.00244(6)
Cl 0.0311(5) 0.0249(4) 0.0647(6) 0.0002(4) -0.0081(4) 0.0114(4)
Si1 0.0314(5) 0.0189(5) 0.0301(5) -0.0025(4) 0.0010(4) -0.0016(4)
Si2 0.0303(5) 0.0268(5) 0.0238(5) -0.0015(4) 0.0049(4) 0.0036(4)
C1 0.0178(15) 0.0198(16) 0.0238(16) -0.0006(12) 0.0005(12) 0.0010(13)
C2 0.0196(16) 0.0224(16) 0.0242(17) -0.0003(13) 0.0008(13) 0.0005(13)
B3 0.0251(19) 0.0226(19) 0.027(2) 0.0016(15) 0.0014(15) -0.0026(15)
B4 0.0221(18) 0.0163(18) 0.031(2) 0.0009(14) 0.0003(15) 0.0034(15)
B5 0.0184(17) 0.0230(19) 0.0237(18) -0.0028(14) -0.0002(14) -0.0003(15)
B6 0.0207(18) 0.0231(19) 0.028(2) 0.0002(15) 0.0010(15) 0.0021(15)
C7 0.067(3) 0.036(2) 0.049(3) 0.008(2) 0.022(2) -0.0054(19)
C8 0.050(3) 0.036(2) 0.054(3) -0.0117(19) -0.019(2) -0.0039(19)
C9 0.039(2) 0.0247(19) 0.049(2) -0.0006(16) -0.0026(18) 0.0039(17)
C10 0.033(2) 0.040(2) 0.040(2) -0.0074(17) 0.0114(17) 0.0021(17)
C11 0.048(2) 0.045(2) 0.041(2) 0.0010(19) -0.0038(19) 0.0168(19)
C12 0.053(3) 0.042(2) 0.036(2) -0.0025(19) 0.0161(19) -0.0034(18)
N1 0.0360(17) 0.0301(16) 0.0303(16) -0.0061(13) -0.0058(13) -0.0029(13)
C13 0.037(2) 0.047(2) 0.044(2) -0.0102(18) -0.0129(18) -0.0051(19)
C14 0.0300(19) 0.039(2) 0.039(2) -0.0056(16) -0.0141(16) 0.0089(17)
N2 0.0266(15) 0.0383(18) 0.0377(17) -0.0059(13) -0.0058(13) 0.0031(14)
C15 0.052(2) 0.053(3) 0.027(2) -0.011(2) -0.0055(18) 0.0033(18)
C16 0.053(3) 0.034(2) 0.052(3) -0.0002(19) -0.005(2) -0.0141(19)
C17 0.025(2) 0.068(3) 0.073(3) -0.001(2) 0.002(2) -0.016(3)
C18 0.037(2) 0.068(3) 0.049(3) -0.023(2) -0.0137(19) 0.020(2)

loop_
_atom_type_symbol
_atom_type_description
_atom_type_scat_dispersion_real
_atom_type_scat_dispersion_imag
_atom_type_scat_source
C C 0.0033 0.0016 'International Tables Vol C Tables 4.2.6.8 and 6.1.1.4'
B B 0.0013 0.0007 'International Tables Vol C Tables 4.2.6.8 and 6.1.1.4'
N N 0.0061 0.0033 'International Tables Vol C Tables 4.2.6.8 and 6.1.1.4'
Si Si 0.0817 0.0704 'International Tables Vol C Tables 4.2.6.8 and 6.1.1.4'
Cl Cl 0.1484 0.1585 'International Tables Vol C Tables 4.2.6.8 and 6.1.1.4'
Dy Dy -0.1892 4.4098 'International Tables Vol C Tables 4.2.6.8 and 6.1.1.4'
H H 0.0000 0.0000 'International Tables Vol C Tables 4.2.6.8 and 6.1.1.4'

loop_
_geom_angle_atom_site_label_1
_geom_angle_atom_site_label_2
_geom_angle_atom_site_label_3
_geom_angle_site_symmetry_1
_geom_angle_site_symmetry_3
_geom_angle
Cl Dy N1 . . 95.98(7)
Cl Dy B5 . 3_676 143.74(8)
N1 Dy B5 . 3_676 104.06(10)
Cl Dy N2 . . 78.36(7)
N1 Dy N2 . . 68.26(10)
B5 Dy N2 3_676 . 81.43(10)
Cl Dy C1 . . 77.81(7)
N1 Dy C1 . . 124.51(10)
B5 Dy C1 3_676 . 112.86(10)
N2 Dy C1 . . 154.04(9)
Cl Dy C2 . . 82.45(7)
N1 Dy C2 . . 92.59(10)
B5 Dy C2 3_676 . 125.64(10)
N2 Dy C2 . . 151.01(9)
C1 Dy C2 . . 32.08(9)
Cl Dy B4 . 3_676 111.47(8)
N1 Dy B4 . 3_676 135.13(10)
B5 Dy B4 3_676 3_676 35.69(11)
N2 Dy B4 . 3_676 82.89(10)
C1 Dy B4 . 3_676 96.39(10)
C2 Dy B4 . 3_676 124.68(10)
C7 Si1 C9 . . 105.8(2)
C7 Si1 C8 . . 107.6(2)
C9 Si1 C8 . . 108.95(19)
C7 Si1 C1 . . 107.74(17)
C9 Si1 C1 . . 116.69(16)
C8 Si1 C1 . . 109.69(17)
C12 Si2 C10 . . 105.03(19)
C12 Si2 C11 . . 106.8(2)
C10 Si2 C11 . . 109.84(19)
C12 Si2 C2 . . 109.07(17)
C10 Si2 C2 . . 110.65(16)
C11 Si2 C2 . . 114.95(17)
C2 C1 B5 . . 111.1(3)
C2 C1 B6 . . 62.8(2)
B5 C1 B6 . . 65.7(2)
C2 C1 Si1 . . 131.5(2)
B5 C1 Si1 . . 116.1(2)
B6 C1 Si1 . . 129.7(2)
C2 C1 Dy . . 74.86(17)
B5 C1 Dy . . 74.80(17)
B6 C1 Dy . . 102.23(18)
Si1 C1 Dy . . 127.49(14)
C1 C2 B3 . . 110.6(3)
C1 C2 B6 . . 65.2(2)
B3 C2 B6 . . 65.6(2)
C1 C2 Si2 . . 124.1(2)
B3 C2 Si2 . . 121.2(2)
B6 C2 Si2 . . 118.4(2)
C1 C2 Dy . . 73.05(17)
B3 C2 Dy . . 73.14(18)
B6 C2 Dy . . 102.27(19)
Si2 C2 Dy . . 139.32(15)
C2 B3 B4 . . 106.9(3)
C2 B3 H3 . . 126.5
B4 B3 H3 . . 126.5
B3 B4 B5 . . 104.3(3)
B3 B4 Dy . 3_676 168.7(2)
B5 B4 Dy . 3_676 70.97(18)
B3 B4 H4 . . 127.9
B5 B4 H4 . . 127.9
Dy B4 H4 3_676 . 57.8
C1 B5 B4 . . 107.0(3)
C1 B5 Dy . 3_676 171.5(2)
B4 B5 Dy . 3_676 73.34(18)
C1 B5 H5 . . 126.5
B4 B5 H5 . . 126.5
Dy B5 H5 3_676 . 53.8
C2 B6 C1 . . 52.07(18)
C2 B6 H6 . . 122.4(19)
C1 B6 H6 . . 122(2)
Si1 C7 H7A . . 109.5
Si1 C7 H7B . . 109.5
H7A C7 H7B . . 109.5
Si1 C7 H7C . . 109.5
H7A C7 H7C . . 109.5
H7B C7 H7C . . 109.5
Si1 C8 H8A . . 109.5
Si1 C8 H8B . . 109.5
H8A C8 H8B . . 109.5
Si1 C8 H8C . . 109.5
H8A C8 H8C . . 109.5
H8B C8 H8C . . 109.5
Si1 C9 H9A . . 109.5
Si1 C9 H9B . . 109.5
H9A C9 H9B . . 109.5
Si1 C9 H9C . . 109.5
H9A C9 H9C . . 109.5
H9B C9 H9C . . 109.5
Si2 C10 H10A . . 109.5
Si2 C10 H10B . . 109.5
H10A C10 H10B . . 109.5
Si2 C10 H10C . . 109.5
H10A C10 H10C . . 109.5
H10B C10 H10C . . 109.5
Si2 C11 H11A . . 109.5
Si2 C11 H11B . . 109.5
H11A C11 H11B . . 109.5
Si2 C11 H11C . . 109.5
H11A C11 H11C . . 109.5
H11B C11 H11C . . 109.5
Si2 C12 H12A . . 109.5
Si2 C12 H12B . . 109.5
H12A C12 H12B . . 109.5
Si2 C12 H12C . . 109.5
H12A C12 H12C . . 109.5
H12B C12 H12C . . 109.5
C15 N1 C16 . . 108.3(3)
C15 N1 C13 . . 108.6(3)
C16 N1 C13 . . 108.3(3)
C15 N1 Dy . . 103.2(2)
C16 N1 Dy . . 115.3(2)
C13 N1 Dy . . 112.9(2)
N1 C13 C14 . . 113.2(3)
N1 C13 H13A . . 108.9
C14 C13 H13A . . 108.9
N1 C13 H13B . . 108.9
C14 C13 H13B . . 108.9
H13A C13 H13B . . 107.7
N2 C14 C13 . . 111.5(3)
N2 C14 H14A . . 109.3
C13 C14 H14A . . 109.3
N2 C14 H14B . . 109.3
C13 C14 H14B . . 109.3
H14A C14 H14B . . 108.0
C14 N2 C17 . . 109.0(3)
C14 N2 C18 . . 108.3(3)
C17 N2 C18 . . 106.7(3)
C14 N2 Dy . . 101.8(2)
C17 N2 Dy . . 112.2(2)
C18 N2 Dy . . 118.4(2)
N1 C15 H15A . . 109.5
N1 C15 H15B . . 109.5
H15A C15 H15B . . 109.5
N1 C15 H15C . . 109.5
H15A C15 H15C . . 109.5
H15B C15 H15C . . 109.5
N1 C16 H16A . . 109.5
N1 C16 H16B . . 109.5
H16A C16 H16B . . 109.5
N1 C16 H16C . . 109.5
H16A C16 H16C . . 109.5
H16B C16 H16C . . 109.5
N2 C17 H17A . . 109.5
N2 C17 H17B . . 109.5
H17A C17 H17B . . 109.5
N2 C17 H17C . . 109.5
H17A C17 H17C . . 109.5
H17B C17 H17C . . 109.5
N2 C18 H18A . . 109.5
N2 C18 H18B . . 109.5
H18A C18 H18B . . 109.5
N2 C18 H18C . . 109.5
H18A C18 H18C . . 109.5
H18B C18 H18C . . 109.5

loop_
_geom_bond_atom_site_label_1
_geom_bond_atom_site_label_2
_geom_bond_site_symmetry_2
_geom_bond_distance
Dy Cl . 2.5851(9)
Dy N1 . 2.598(3)
Dy B5 3_676 2.692(4)
Dy N2 . 2.698(3)
Dy C1 . 2.698(3)
Dy C2 . 2.723(3)
Dy B4 3_676 2.728(4)
Si1 C7 . 1.861(4)
Si1 C9 . 1.865(4)
Si1 C8 . 1.872(4)
Si1 C1 . 1.884(3)
Si2 C12 . 1.864(4)
Si2 C10 . 1.867(4)
Si2 C11 . 1.869(4)
Si2 C2 . 1.890(3)
C1 C2 . 1.498(4)
C1 B5 . 1.548(5)
C1 B6 . 1.724(5)
C2 B3 . 1.568(5)
C2 B6 . 1.689(5)
B3 B4 . 1.642(5)
B3 H3 . 0.9300
B4 B5 . 1.661(5)
B4 Dy 3_676 2.728(4)
B4 H4 . 0.9300
B5 Dy 3_676 2.692(4)
B5 H5 . 0.9300
B6 H6 . 1.06(4)
C7 H7A . 0.9600
C7 H7B . 0.9600
C7 H7C . 0.9600
C8 H8A . 0.9600
C8 H8B . 0.9600
C8 H8C . 0.9600
C9 H9A . 0.9600
C9 H9B . 0.9600
C9 H9C . 0.9600
C10 H10A . 0.9600
C10 H10B . 0.9600
C10 H10C . 0.9600
C11 H11A . 0.9600
C11 H11B . 0.9600
C11 H11C . 0.9600
C12 H12A . 0.9600
C12 H12B . 0.9600
C12 H12C . 0.9600
N1 C15 . 1.477(5)
N1 C16 . 1.477(5)
N1 C13 . 1.487(5)
C13 C14 . 1.502(6)
C13 H13A . 0.9700
C13 H13B . 0.9700
C14 N2 . 1.477(5)
C14 H14A . 0.9700
C14 H14B . 0.9700
N2 C17 . 1.478(5)
N2 C18 . 1.485(5)
C15 H15A . 0.9600
C15 H15B . 0.9600
C15 H15C . 0.9600
C16 H16A . 0.9600
C16 H16B . 0.9600
C16 H16C . 0.9600
C17 H17A . 0.9600
C17 H17B . 0.9600
C17 H17C . 0.9600
C18 H18A . 0.9600
C18 H18B . 0.9600
C18 H18C . 0.9600
